data_7026691
loop_
_publ_author_name
'Nadeem, Muhammad Arif'
'Bhadbhade, Mohan'
'Stride, John Arron'

_publ_section_title
;
 Four new coordination polymers constructed from benzene tricarboxylic
 acid: synthesis, crystal structure, thermal and magnetic properties.
;
_journal_issue 41
_journal_name_full 'Dalton transactions (Cambridge, England : 2003)'
_journal_page_first 9860
_journal_page_last 9865
_journal_paper_doi 10.1039/c0dt00600a
_journal_volume 39
_journal_year 2010
_chemical_formula_sum 'C9 H14 Fe1.5 O12'
_chemical_formula_weight 397.98
_chemical_name_systematic
;
?
;
_space_group_IT_number 5
_symmetry_cell_setting monoclinic
_symmetry_space_group_name_Hall 'C 2y'
_symmetry_space_group_name_H-M 'C 1 2 1'
_atom_sites_solution_hydrogens geom
_atom_sites_solution_primary direct
_atom_sites_solution_secondary difmap
_audit_creation_method SHELXL-97
_cell_angle_alpha 90.00
_cell_angle_beta 111.523(5)
_cell_angle_gamma 90.00
_cell_formula_units_Z 4
_cell_length_a 17.488(2)
_cell_length_b 12.9304(17)
_cell_length_c 6.5221(8)
_cell_measurement_reflns_used 1232
_cell_measurement_temperature 150(2)
_cell_measurement_theta_max 25.094
_cell_measurement_theta_min 2.504
_cell_volume 1372.0(3)
_computing_cell_refinement
;
APEX2(Bruker, 2007, Bruker AXS Inc.,Madison, USA)
;
_computing_data_collection
;
APEX2(Bruker, 2007, Bruker AXS Inc., Madison, USA)
;
_computing_data_reduction
;
APEX2(Bruker, 2007, Bruker AXS Inc., Madison, USA)
;
_computing_molecular_graphics 'SHELXTL-Plus. Sheldrick, G. M. (2008)'
_computing_structure_refinement 'SHELXL-97. Sheldrick, G. M. (2008)'
_computing_structure_solution 'SHELXS-97. Sheldrick, G. M. (2008)'
_diffrn_ambient_temperature 150(2)
_diffrn_measured_fraction_theta_full 0.998
_diffrn_measured_fraction_theta_max 0.998
_diffrn_measurement_device_type 'Bruker kappa APEXII CCD Area Detector'
_diffrn_measurement_method '\f scans, and \w scans with \k offsets'
_diffrn_radiation_monochromator graphite
_diffrn_radiation_source 'fine-focus sealed tube'
_diffrn_radiation_type MoK\a
_diffrn_radiation_wavelength 0.71073
_diffrn_reflns_av_R_equivalents 0.0576
_diffrn_reflns_av_sigmaI/netI 0.0842
_diffrn_reflns_limit_h_max 20
_diffrn_reflns_limit_h_min -20
_diffrn_reflns_limit_k_max 15
_diffrn_reflns_limit_k_min -15
_diffrn_reflns_limit_l_max 6
_diffrn_reflns_limit_l_min -7
_diffrn_reflns_number 4878
_diffrn_reflns_theta_full 25.00
_diffrn_reflns_theta_max 25.00
_diffrn_reflns_theta_min 2.01
_exptl_absorpt_coefficient_mu 1.673
_exptl_absorpt_correction_T_max 0.9835
_exptl_absorpt_correction_T_min 0.8506
_exptl_absorpt_correction_type multi-scan
_exptl_absorpt_process_details '(SADABS; Sheldrick, 2003)'
_exptl_crystal_colour 'Light yellow'
_exptl_crystal_density_diffrn 1.927
_exptl_crystal_density_method 'not measured'
_exptl_crystal_description 'Thin needles'
_exptl_crystal_F_000 812
_exptl_crystal_size_max 0.10
_exptl_crystal_size_mid 0.04
_exptl_crystal_size_min 0.01
_refine_diff_density_max 1.081
_refine_diff_density_min -0.398
_refine_diff_density_rms 0.096
_refine_ls_abs_structure_details 'Flack H D (1983), Acta Cryst. A39, 876-881'
_refine_ls_abs_structure_Flack 0.00
_refine_ls_extinction_method none
_refine_ls_goodness_of_fit_ref 0.791
_refine_ls_hydrogen_treatment mixed
_refine_ls_matrix_type full
_refine_ls_number_parameters 240
_refine_ls_number_reflns 2304
_refine_ls_number_restraints 32
_refine_ls_restrained_S_all 0.786
_refine_ls_R_factor_all 0.0525
_refine_ls_R_factor_gt 0.0419
_refine_ls_shift/su_max 0.000
_refine_ls_shift/su_mean 0.000
_refine_ls_structure_factor_coef Fsqd
_refine_ls_weighting_details 'calc w=1/[\s^2^(Fo^2^)+(0.1000P)^2^+1.0000P] where P=(Fo^2^+2Fc^2^)/3'
_refine_ls_weighting_scheme calc
_refine_ls_wR_factor_gt 0.1067
_refine_ls_wR_factor_ref 0.1195
_reflns_number_gt 2020
_reflns_number_total 2304
_reflns_threshold_expression >2sigma(I)
_cod_data_source_file c0dt00600a.txt
_cod_data_source_block arif50c2
_cod_depositor_comments
;
The following automatic conversions were performed:

'_symmetry_cell_setting' value 'Monoclinic' changed to 'monoclinic'
according to /home/saulius/struct/CIF-dictionaries/cif_core.dic
dictionary named 'cif_core.dic' version 2.4.2 from
2011-04-26.

'_exptl_absorpt_correction_type' value 'Multi-scan'
changed to 'multi-scan' according to
/home/saulius/struct/CIF-dictionaries/cif_core.dic dictionary named
'cif_core.dic' version 2.4.2 from 2011-04-26.

Automatic conversion script
Id: cif_fix_values 1891 2012-01-12 08:04:46Z andrius 
;
_cod_original_sg_symbol_H-M C2
_cod_original_formula_sum 'C9 H14 Fe1.50 O12'
_cod_database_code 7026691

loop_
_symmetry_equiv_pos_as_xyz
'x, y, z'
'-x, y, -z'
'x+1/2, y+1/2, z'
'-x+1/2, y+1/2, -z'

loop_
_atom_site_label
_atom_site_type_symbol
_atom_site_fract_x
_atom_site_fract_y
_atom_site_fract_z
_atom_site_U_iso_or_equiv
_atom_site_adp_type
_atom_site_occupancy
_atom_site_symmetry_multiplicity
_atom_site_calc_flag
_atom_site_refinement_flags
Fe1 Fe 0.0000 0.59664(8) 0.0000 0.0134(3) Uani 1 2 d S
Fe2 Fe 0.25902(4) -0.11979(7) 0.28895(14) 0.0119(2) Uani 1 1 d .
O1A O 0.3547(2) -0.2256(3) 0.4136(8) 0.0162(10) Uani 1 1 d .
O2A O 0.2858(2) -0.3697(3) 0.4194(7) 0.0136(10) Uani 1 1 d .
O3A O 0.4321(3) -0.7089(3) 0.4413(8) 0.0208(11) Uani 1 1 d .
C1A C 0.4271(3) -0.3834(5) 0.4618(10) 0.0118(12) Uani 1 1 d U
C2A C 0.4267(4) -0.4905(5) 0.4628(10) 0.0127(12) Uani 1 1 d U
H2A H 0.3769 -0.5267 0.4385 0.015 Uiso 1 1 calc R
C3A C 0.5000 -0.5459(7) 0.5000 0.0094(15) Uani 1 2 d SU
C4A C 0.5000 -0.3301(7) 0.5000 0.0103(14) Uani 1 2 d SU
H4A H 0.5000 -0.2566 0.5000 0.012 Uiso 1 2 calc SR
C5A C 0.3505(4) -0.3219(5) 0.4279(10) 0.0137(13) Uani 1 1 d .
C6A C 0.5000 -0.6613(7) 0.5000 0.0109(18) Uani 1 2 d S
O1B O 0.1569(3) -0.0260(3) 0.1461(8) 0.0151(10) Uani 1 1 d .
O2B O 0.2150(2) 0.1193(3) 0.0882(8) 0.0164(10) Uani 1 1 d .
O3B O 0.0647(2) 0.4487(3) 0.0177(7) 0.0152(10) Uani 1 1 d .
C1B C 0.0740(4) 0.1244(5) 0.0441(10) 0.0136(14) Uani 1 1 d .
C2B C 0.0724(3) 0.2321(5) 0.0382(10) 0.0109(13) Uani 1 1 d .
H2B H 0.1215 0.2697 0.0607 0.013 Uiso 1 1 calc R
C3B C 0.0000 0.2840(6) 0.0000 0.0116(18) Uani 1 2 d S
C4B C 0.0000 0.0702(7) 0.0000 0.0141(19) Uani 1 2 d S
H4B H 0.0000 -0.0032 0.0000 0.017 Uiso 1 2 calc SR
C5B C 0.1546(3) 0.0681(4) 0.0963(10) 0.0116(13) Uani 1 1 d .
C6B C 0.0000 0.4001(6) 0.0000 0.013(2) Uani 1 2 d S
O1W O 0.1785(3) -0.2276(3) 0.3476(8) 0.0150(10) Uani 1 1 d D
H1W1 H 0.143(4) -0.219(6) 0.428(12) 0.062 Uiso 1 1 d D
H2W1 H 0.209(5) -0.291(4) 0.391(13) 0.063 Uiso 1 1 d D
O2W O 0.2370(3) -0.1861(3) -0.0315(7) 0.0170(10) Uani 1 1 d D
H1W2 H 0.248(5) -0.2588(15) -0.030(13) 0.062 Uiso 1 1 d D
H2W2 H 0.191(3) -0.167(5) -0.161(8) 0.062 Uiso 1 1 d D
O3W O 0.2780(2) -0.0581(4) 0.6201(7) 0.0195(10) Uani 1 1 d D
H2W3 H 0.325(4) -0.046(7) 0.753(9) 0.062 Uiso 1 1 d D
O4W O 0.3417(3) -0.0063(3) 0.2510(8) 0.0162(10) Uani 1 1 d D
H1W4 H 0.363(5) -0.034(6) 0.146(9) 0.062 Uiso 1 1 d D
H2W4 H 0.302(4) 0.046(5) 0.186(11) 0.062 Uiso 1 1 d D
O6W O -0.0564(3) 0.6002(4) -0.3512(7) 0.0191(10) Uani 1 1 d D
H1W6 H -0.059(6) 0.648(4) -0.466(9) 0.062 Uiso 1 1 d D
H2W6 H -0.043(6) 0.532(3) -0.385(13) 0.067 Uiso 1 1 d D
O7W O -0.0871(3) 0.6902(4) 0.0385(8) 0.0259(11) Uani 1 1 d D
H1W7 H -0.076(6) 0.734(5) 0.165(8) 0.063 Uiso 1 1 d D
H2W7 H -0.109(6) 0.730(5) -0.095(7) 0.062 Uiso 1 1 d D

loop_
_atom_site_aniso_label
_atom_site_aniso_U_11
_atom_site_aniso_U_22
_atom_site_aniso_U_33
_atom_site_aniso_U_23
_atom_site_aniso_U_13
_atom_site_aniso_U_12
Fe1 0.0132(6) 0.0077(6) 0.0203(7) 0.000 0.0074(5) 0.000
Fe2 0.0089(4) 0.0085(4) 0.0184(5) 0.0009(4) 0.0051(3) 0.0006(4)
O1A 0.012(2) 0.009(2) 0.024(3) 0.0003(18) 0.0033(19) 0.0018(16)
O2A 0.010(2) 0.009(2) 0.023(2) 0.0023(18) 0.0083(18) -0.0019(15)
O3A 0.025(3) 0.011(2) 0.035(3) -0.002(2) 0.020(2) -0.0010(19)
C1A 0.009(2) 0.015(3) 0.013(3) -0.001(2) 0.006(2) 0.0019(18)
C2A 0.013(3) 0.013(3) 0.013(3) -0.001(2) 0.006(2) -0.001(2)
C3A 0.015(3) 0.009(3) 0.009(3) 0.000 0.009(3) 0.000
C4A 0.013(3) 0.012(3) 0.009(3) 0.000 0.008(3) 0.000
C5A 0.019(3) 0.009(3) 0.013(3) -0.004(3) 0.007(3) -0.002(2)
C6A 0.012(4) 0.009(4) 0.016(5) 0.000 0.010(4) 0.000
O1B 0.014(2) 0.010(2) 0.021(2) 0.0042(19) 0.0066(19) 0.0016(17)
O2B 0.011(2) 0.014(2) 0.024(3) 0.0042(19) 0.0073(19) 0.0022(17)
O3B 0.015(2) 0.007(2) 0.028(3) -0.002(2) 0.012(2) -0.0028(18)
C1B 0.021(3) 0.013(3) 0.008(3) 0.000(2) 0.007(3) 0.000(2)
C2B 0.010(3) 0.013(3) 0.013(3) -0.008(2) 0.008(3) -0.007(2)
C3B 0.016(4) 0.012(5) 0.008(4) 0.000 0.007(4) 0.000
C4B 0.014(4) 0.024(5) 0.005(4) 0.000 0.004(3) 0.000
C5B 0.017(3) 0.008(3) 0.015(3) -0.001(2) 0.011(3) -0.001(2)
C6B 0.014(4) 0.013(5) 0.014(4) 0.000 0.006(4) 0.000
O1W 0.015(2) 0.013(2) 0.022(3) 0.0014(19) 0.011(2) 0.0026(17)
O2W 0.018(2) 0.012(2) 0.021(3) -0.0017(19) 0.0074(19) -0.0003(17)
O3W 0.013(2) 0.020(2) 0.021(2) -0.001(2) 0.0008(19) 0.0031(19)
O4W 0.019(2) 0.010(2) 0.019(2) 0.003(2) 0.0064(19) 0.0012(18)
O6W 0.025(2) 0.014(2) 0.019(2) -0.002(2) 0.008(2) 0.002(2)
O7W 0.028(3) 0.023(3) 0.021(3) 0.004(2) 0.002(2) 0.016(2)

loop_
_atom_type_symbol
_atom_type_description
_atom_type_scat_dispersion_real
_atom_type_scat_dispersion_imag
_atom_type_scat_source
C C 0.0033 0.0016 'International Tables Vol C Tables 4.2.6.8 and 6.1.1.4'
H H 0.0000 0.0000 'International Tables Vol C Tables 4.2.6.8 and 6.1.1.4'
O O 0.0106 0.0060 'International Tables Vol C Tables 4.2.6.8 and 6.1.1.4'
Fe Fe 0.3463 0.8444 'International Tables Vol C Tables 4.2.6.8 and 6.1.1.4'

loop_
_geom_angle_atom_site_label_1
_geom_angle_atom_site_label_2
_geom_angle_atom_site_label_3
_geom_angle
_geom_angle_site_symmetry_1
_geom_angle_site_symmetry_3
O7W Fe1 O7W 106.9(3) 2 .
O7W Fe1 O6W 92.75(19) 2 2
O7W Fe1 O6W 85.80(19) . 2
O7W Fe1 O6W 85.80(19) 2 .
O7W Fe1 O6W 92.75(19) . .
O6W Fe1 O6W 177.6(3) 2 .
O7W Fe1 O3B 154.70(19) 2 2
O7W Fe1 O3B 97.47(19) . 2
O6W Fe1 O3B 95.78(17) 2 2
O6W Fe1 O3B 86.35(18) . 2
O7W Fe1 O3B 97.47(19) 2 .
O7W Fe1 O3B 154.70(19) . .
O6W Fe1 O3B 86.35(18) 2 .
O6W Fe1 O3B 95.78(17) . .
O3B Fe1 O3B 59.5(2) 2 .
O1B Fe2 O1A 174.42(18) . .
O1B Fe2 O1W 86.90(17) . .
O1A Fe2 O1W 89.38(17) . .
O1B Fe2 O4W 93.10(17) . .
O1A Fe2 O4W 90.89(16) . .
O1W Fe2 O4W 176.1(2) . .
O1B Fe2 O2W 88.81(18) . .
O1A Fe2 O2W 87.10(18) . .
O1W Fe2 O2W 91.09(17) . .
O4W Fe2 O2W 92.81(17) . .
O1B Fe2 O3W 91.37(17) . .
O1A Fe2 O3W 92.53(17) . .
O1W Fe2 O3W 86.14(18) . .
O4W Fe2 O3W 89.97(17) . .
O2W Fe2 O3W 177.20(18) . .
C5A O1A Fe2 128.4(4) . .
C2A C1A C4A 120.1(6) . .
C2A C1A C5A 121.6(5) . .
C4A C1A C5A 118.2(6) . .
C1A C2A C3A 120.2(6) . .
C2A C3A C2A 118.9(8) 2_656 .
C2A C3A C6A 120.6(4) 2_656 .
C2A C3A C6A 120.6(4) . .
C1A C4A C1A 120.5(8) . 2_656
O1A C5A O2A 123.7(5) . .
O1A C5A C1A 117.6(5) . .
O2A C5A C1A 118.7(5) . .
O3A C6A O3A 121.8(8) . 2_656
O3A C6A C3A 119.1(4) . .
O3A C6A C3A 119.1(4) 2_656 .
C5B O1B Fe2 128.5(4) . .
C6B O3B Fe1 90.1(4) . .
C2B C1B C4B 119.0(6) . .
C2B C1B C5B 119.7(5) . .
C4B C1B C5B 121.2(6) . .
C3B C2B C1B 120.1(6) . .
C2B C3B C2B 121.5(8) 2 .
C2B C3B C6B 119.2(4) 2 .
C2B C3B C6B 119.2(4) . .
C1B C4B C1B 120.2(8) . 2
O1B C5B O2B 124.8(5) . .
O1B C5B C1B 117.6(5) . .
O2B C5B C1B 117.6(5) . .
O3B C6B O3B 120.3(7) . 2
O3B C6B C3B 119.9(4) . .
O3B C6B C3B 119.9(4) 2 .

loop_
_geom_bond_atom_site_label_1
_geom_bond_atom_site_label_2
_geom_bond_distance
_geom_bond_site_symmetry_2
Fe1 O7W 2.032(5) 2
Fe1 O7W 2.032(5) .
Fe1 O6W 2.136(5) 2
Fe1 O6W 2.136(5) .
Fe1 O3B 2.204(4) 2
Fe1 O3B 2.204(4) .
Fe2 O1B 2.076(4) .
Fe2 O1A 2.082(4) .
Fe2 O1W 2.114(4) .
Fe2 O4W 2.137(4) .
Fe2 O2W 2.159(5) .
Fe2 O3W 2.210(5) .
O1A C5A 1.253(8) .
O2A C5A 1.272(7) .
O3A C6A 1.266(6) .
C1A C2A 1.384(9) .
C1A C4A 1.389(7) .
C1A C5A 1.503(8) .
C2A C3A 1.410(8) .
C3A C2A 1.410(8) 2_656
C3A C6A 1.492(12) .
C4A C1A 1.389(7) 2_656
C6A O3A 1.266(6) 2_656
O1B C5B 1.256(7) .
O2B C5B 1.264(7) .
O3B C6B 1.261(6) .
C1B C2B 1.393(8) .
C1B C4B 1.406(8) .
C1B C5B 1.510(8) .
C2B C3B 1.373(7) .
C3B C2B 1.373(7) 2
C3B C6B 1.502(12) .
C4B C1B 1.406(8) 2
C6B O3B 1.261(6) 2
